data_4083141
loop_
_publ_author_name
'Prakash, Om'
'Sharma, Kamal Nayan'
'Joshi, Hemant'
'Gupta, Pancham L.'
'Singh, Ajai K.'

_publ_section_title
;
 Half-Sandwich Rhodium/Iridium(III) Complexes Designed with Cp* and
 1,2-Bis(phenylchalcogenomethyl)benzene as Catalysts for Transfer
 Hydrogenation in Glycerol
;
_journal_issue 10
_journal_name_full Organometallics
_journal_page_first 2535
_journal_paper_doi 10.1021/om500149n
_journal_volume 33
_journal_year 2014
_chemical_formula_moiety 'C30 H33 Cl Rh Se2, F6 P'
_chemical_formula_sum 'C30 H33 Cl F6 P Rh Se2'
_chemical_formula_weight 834.81
_chemical_name_systematic
; 
 ? 
;
_space_group_IT_number 2
_symmetry_cell_setting triclinic
_symmetry_space_group_name_Hall '-P 1'
_symmetry_space_group_name_H-M 'P -1'
_atom_sites_solution_hydrogens geom
_atom_sites_solution_primary direct
_atom_sites_solution_secondary difmap
_audit_creation_method SHELXL-97
_cell_angle_alpha 107.388(7)
_cell_angle_beta 98.924(7)
_cell_angle_gamma 104.306(7)
_cell_formula_units_Z 2
_cell_length_a 8.758(3)
_cell_length_b 12.069(4)
_cell_length_c 17.057(6)
_cell_measurement_reflns_used 2762
_cell_measurement_temperature 298(2)
_cell_measurement_theta_max 19.73
_cell_measurement_theta_min 2.48
_cell_volume 1615.3(10)
_computing_cell_refinement 'Bruker SMART'
_computing_data_collection 'Bruker SMART'
_computing_data_reduction 'Bruker SAINT'
_computing_molecular_graphics 'Bruker SHELXTL'
_computing_publication_material 'Bruker SHELXTL'
_computing_structure_refinement 'SHELXL-97 (Sheldrick, 1997)'
_computing_structure_solution 'SHELXS-97 (Sheldrick, 1990)'
_diffrn_ambient_temperature 298(2)
_diffrn_measured_fraction_theta_full 0.998
_diffrn_measured_fraction_theta_max 0.998
_diffrn_measurement_device_type 'CCD area detector'
_diffrn_measurement_method 'phi and omega scans'
_diffrn_radiation_monochromator graphite
_diffrn_radiation_source 'fine-focus sealed tube'
_diffrn_radiation_type MoK\a
_diffrn_radiation_wavelength 0.71073
_diffrn_reflns_av_R_equivalents 0.0440
_diffrn_reflns_av_sigmaI/netI 0.0579
_diffrn_reflns_limit_h_max 10
_diffrn_reflns_limit_h_min -10
_diffrn_reflns_limit_k_max 14
_diffrn_reflns_limit_k_min -14
_diffrn_reflns_limit_l_max 20
_diffrn_reflns_limit_l_min -20
_diffrn_reflns_number 15678
_diffrn_reflns_theta_full 25.00
_diffrn_reflns_theta_max 25.00
_diffrn_reflns_theta_min 1.29
_exptl_absorpt_coefficient_mu 2.968
_exptl_absorpt_correction_T_max 0.625
_exptl_absorpt_correction_T_min 0.492
_exptl_absorpt_correction_type multi-scan
_exptl_absorpt_process_details '(SADABS; Sheldrick, 1996)'
_exptl_crystal_colour orange
_exptl_crystal_density_diffrn 1.716
_exptl_crystal_density_meas 1.716
_exptl_crystal_density_method 'not measured'
_exptl_crystal_description block
_exptl_crystal_F_000 824.0
_exptl_crystal_size_max 0.45
_exptl_crystal_size_mid 0.20
_exptl_crystal_size_min 0.16
_refine_diff_density_max 0.722
_refine_diff_density_min -0.447
_refine_diff_density_rms 0.089
_refine_ls_extinction_method none
_refine_ls_goodness_of_fit_ref 1.004
_refine_ls_hydrogen_treatment constr
_refine_ls_matrix_type full
_refine_ls_number_parameters 375
_refine_ls_number_reflns 5680
_refine_ls_number_restraints 0
_refine_ls_restrained_S_all 1.004
_refine_ls_R_factor_all 0.0674
_refine_ls_R_factor_gt 0.0452
_refine_ls_shift/su_max 0.001
_refine_ls_shift/su_mean 0.000
_refine_ls_structure_factor_coef Fsqd
_refine_ls_weighting_details 'calc w=1/[\s^2^(Fo^2^)+(0.0568P)^2^+0.0000P] where P=(Fo^2^+2Fc^2^)/3'
_refine_ls_weighting_scheme calc
_refine_ls_wR_factor_gt 0.1033
_refine_ls_wR_factor_ref 0.1120
_reflns_number_gt 4148
_reflns_number_total 5680
_reflns_threshold_expression >2sigma(I)
_cod_data_source_file om500149n_si_002.cif
_cod_data_source_block complex2
_cod_depositor_comments
;
The following automatic conversions were performed:

'_symmetry_cell_setting' value 'Triclinic' changed to 'triclinic'
according to
/usr/data/users/saulius/crontab/automatic-downloads/rss-feeds/ACS/lib/dictionaries/cif_core.dic
dictionary named 'cif_core.dic' version 2.4.2 from 2011-04-26.

Automatic conversion script
Id: cif_fix_values 2281 2013-09-26 08:29:07Z andrius 

 Adding full bibliography for 4083140--4083143.cif.
;
_cod_original_sg_symbol_H-M P-1
_cod_database_code 4083141

loop_
_symmetry_equiv_pos_as_xyz
'x, y, z'
'-x, -y, -z'

loop_
_atom_site_label
_atom_site_type_symbol
_atom_site_fract_x
_atom_site_fract_y
_atom_site_fract_z
_atom_site_U_iso_or_equiv
_atom_site_adp_type
_atom_site_occupancy
_atom_site_symmetry_multiplicity
_atom_site_calc_flag
_atom_site_refinement_flags
C1 C 1.0662(7) 1.2314(5) 0.8774(3) 0.0562(14) Uani 1 1 d .
C2 C 1.1596(8) 1.3358(6) 0.9432(4) 0.0765(19) Uani 1 1 d .
H2 H 1.2663 1.3742 0.9442 0.092 Uiso 1 1 calc R
C3 C 1.0894(11) 1.3825(7) 1.0084(4) 0.096(2) Uani 1 1 d .
H3 H 1.1508 1.4530 1.0539 0.116 Uiso 1 1 calc R
C4 C 0.9345(11) 1.3279(8) 1.0071(5) 0.095(2) Uani 1 1 d .
H4 H 0.8900 1.3605 1.0513 0.114 Uiso 1 1 calc R
C5 C 0.8433(9) 1.2243(7) 0.9406(4) 0.087(2) Uani 1 1 d .
H5 H 0.7363 1.1866 0.9396 0.104 Uiso 1 1 calc R
C6 C 0.9082(7) 1.1757(6) 0.8754(4) 0.0679(17) Uani 1 1 d .
H6 H 0.8456 1.1053 0.8301 0.081 Uiso 1 1 calc R
C7 C 1.0830(7) 1.2500(5) 0.7087(4) 0.0621(15) Uani 1 1 d .
H7A H 1.1538 1.3333 0.7260 0.075 Uiso 1 1 calc R
H7B H 1.0898 1.2064 0.6522 0.075 Uiso 1 1 calc R
C8 C 0.9133(7) 1.2522(5) 0.7050(4) 0.0600(15) Uani 1 1 d .
C9 C 0.8885(8) 1.3573(6) 0.7563(4) 0.0714(17) Uani 1 1 d .
H9 H 0.9781 1.4239 0.7903 0.086 Uiso 1 1 calc R
C10 C 0.7353(10) 1.3644(7) 0.7576(5) 0.084(2) Uani 1 1 d .
H10 H 0.7212 1.4353 0.7919 0.101 Uiso 1 1 calc R
C11 C 0.6007(9) 1.2649(7) 0.7075(5) 0.084(2) Uani 1 1 d .
H11 H 0.4963 1.2683 0.7092 0.101 Uiso 1 1 calc R
C12 C 0.6224(8) 1.1627(6) 0.6558(4) 0.0721(17) Uani 1 1 d .
H12 H 0.5318 1.0974 0.6216 0.086 Uiso 1 1 calc R
C13 C 0.7782(7) 1.1536(5) 0.6530(4) 0.0585(15) Uani 1 1 d .
C14 C 0.7953(7) 1.0394(5) 0.5960(3) 0.0622(15) Uani 1 1 d .
H14A H 0.8970 1.0579 0.5794 0.075 Uiso 1 1 calc R
H14B H 0.7070 1.0046 0.5451 0.075 Uiso 1 1 calc R
C15 C 0.7158(7) 0.7759(5) 0.5545(3) 0.0583(15) Uani 1 1 d .
C16 C 0.5510(9) 0.7183(6) 0.5286(4) 0.097(2) Uani 1 1 d .
H16 H 0.4818 0.7480 0.5593 0.116 Uiso 1 1 calc R
C17 C 0.4892(12) 0.6144(8) 0.4553(6) 0.132(4) Uani 1 1 d .
H17 H 0.3779 0.5742 0.4370 0.158 Uiso 1 1 calc R
C18 C 0.5886(15) 0.5729(7) 0.4118(5) 0.111(3) Uani 1 1 d .
H18 H 0.5449 0.5032 0.3633 0.133 Uiso 1 1 calc R
C19 C 0.7515(12) 0.6282(6) 0.4353(4) 0.095(2) Uani 1 1 d .
H19 H 0.8190 0.5975 0.4037 0.114 Uiso 1 1 calc R
C20 C 0.8155(9) 0.7333(6) 0.5087(4) 0.0771(19) Uani 1 1 d .
H20 H 0.9268 0.7738 0.5259 0.093 Uiso 1 1 calc R
C21 C 1.0409(7) 0.8683(5) 0.8229(3) 0.0557(14) Uani 1 1 d .
C22 C 1.2072(7) 0.9409(5) 0.8433(3) 0.0558(14) Uani 1 1 d .
C23 C 1.2763(7) 0.8934(5) 0.7766(4) 0.0585(15) Uani 1 1 d .
C24 C 1.1534(8) 0.7865(5) 0.7160(4) 0.0637(16) Uani 1 1 d .
C25 C 1.0099(7) 0.7711(5) 0.7450(4) 0.0601(15) Uani 1 1 d .
C26 C 0.8558(9) 0.6644(6) 0.7069(5) 0.091(2) Uani 1 1 d .
H26A H 0.8386 0.6333 0.6464 0.137 Uiso 1 1 calc R
H26B H 0.7654 0.6906 0.7211 0.137 Uiso 1 1 calc R
H26C H 0.8651 0.6013 0.7290 0.137 Uiso 1 1 calc R
C27 C 0.9255(8) 0.8826(7) 0.8789(4) 0.087(2) Uani 1 1 d .
H27A H 0.8158 0.8499 0.8446 0.130 Uiso 1 1 calc R
H27B H 0.9481 0.9676 0.9108 0.130 Uiso 1 1 calc R
H27C H 0.9388 0.8393 0.9172 0.130 Uiso 1 1 calc R
C28 C 1.2972(8) 1.0427(6) 0.9236(4) 0.082(2) Uani 1 1 d .
H28A H 1.3495 1.0118 0.9623 0.123 Uiso 1 1 calc R
H28B H 1.2227 1.0800 0.9482 0.123 Uiso 1 1 calc R
H28C H 1.3777 1.1022 0.9126 0.123 Uiso 1 1 calc R
C29 C 1.4491(8) 0.9420(7) 0.7727(5) 0.096(2) Uani 1 1 d .
H29A H 1.4853 1.0295 0.7974 0.144 Uiso 1 1 calc R
H29B H 1.4554 0.9177 0.7146 0.144 Uiso 1 1 calc R
H29C H 1.5171 0.9097 0.8034 0.144 Uiso 1 1 calc R
C30 C 1.1780(10) 0.7027(6) 0.6372(5) 0.105(3) Uani 1 1 d .
H30A H 1.0778 0.6387 0.6066 0.158 Uiso 1 1 calc R
H30B H 1.2601 0.6678 0.6526 0.158 Uiso 1 1 calc R
H30C H 1.2119 0.7483 0.6020 0.158 Uiso 1 1 calc R
Cl1 Cl 1.18066(19) 0.98256(15) 0.60976(9) 0.0695(4) Uani 1 1 d .
F1 F 0.4747(6) 0.6727(5) 0.7746(3) 0.1316(17) Uani 1 1 d .
F2 F 0.3916(9) 0.6034(6) 0.9274(4) 0.188(3) Uani 1 1 d .
F3 F 0.4399(10) 0.5067(5) 0.8089(4) 0.188(3) Uani 1 1 d .
F4 F 0.6111(6) 0.6786(7) 0.8960(4) 0.193(3) Uani 1 1 d .
F5 F 0.4124(11) 0.7625(5) 0.8908(3) 0.193(3) Uani 1 1 d .
F6 F 0.2512(6) 0.5961(7) 0.8065(5) 0.203(3) Uani 1 1 d .
P1 P 0.4313(2) 0.63690(16) 0.85214(12) 0.0714(5) Uani 1 1 d .
Rh1 Rh 1.07524(5) 0.94576(4) 0.72478(2) 0.04473(14) Uani 1 1 d .
Se1 Se 1.16584(6) 1.17271(5) 0.78735(4) 0.05346(17) Uani 1 1 d .
Se2 Se 0.79110(6) 0.92015(5) 0.65469(3) 0.04853(16) Uani 1 1 d .

loop_
_atom_site_aniso_label
_atom_site_aniso_U_11
_atom_site_aniso_U_22
_atom_site_aniso_U_33
_atom_site_aniso_U_23
_atom_site_aniso_U_13
_atom_site_aniso_U_12
C1 0.063(4) 0.054(3) 0.048(3) 0.010(3) 0.013(3) 0.021(3)
C2 0.078(5) 0.060(4) 0.082(5) 0.015(4) 0.008(4) 0.024(4)
C3 0.123(7) 0.084(5) 0.062(4) -0.010(4) 0.013(5) 0.049(5)
C4 0.110(6) 0.117(7) 0.071(5) 0.021(5) 0.034(5) 0.063(6)
C5 0.083(5) 0.097(6) 0.076(5) 0.016(4) 0.029(4) 0.035(4)
C6 0.065(4) 0.074(4) 0.053(4) 0.009(3) 0.018(3) 0.016(3)
C7 0.069(4) 0.054(4) 0.070(4) 0.035(3) 0.023(3) 0.010(3)
C8 0.065(4) 0.054(4) 0.063(4) 0.029(3) 0.015(3) 0.011(3)
C9 0.081(5) 0.053(4) 0.080(4) 0.025(3) 0.015(4) 0.021(3)
C10 0.105(6) 0.076(5) 0.092(5) 0.037(4) 0.032(5) 0.049(5)
C11 0.084(5) 0.090(5) 0.108(6) 0.054(5) 0.033(5) 0.048(5)
C12 0.064(4) 0.068(4) 0.086(5) 0.033(4) 0.011(4) 0.022(3)
C13 0.067(4) 0.059(4) 0.053(3) 0.027(3) 0.012(3) 0.020(3)
C14 0.069(4) 0.066(4) 0.044(3) 0.020(3) 0.007(3) 0.011(3)
C15 0.069(4) 0.048(3) 0.042(3) 0.005(3) 0.004(3) 0.010(3)
C16 0.086(5) 0.075(5) 0.080(5) -0.011(4) 0.003(4) -0.002(4)
C17 0.107(7) 0.101(7) 0.100(7) -0.025(6) -0.018(6) -0.015(5)
C18 0.172(10) 0.067(5) 0.057(5) 0.005(4) 0.009(6) 0.008(6)
C19 0.149(8) 0.061(5) 0.068(5) 0.015(4) 0.030(5) 0.028(5)
C20 0.104(5) 0.064(4) 0.049(4) 0.009(3) 0.017(4) 0.016(4)
C21 0.055(3) 0.064(4) 0.051(3) 0.029(3) 0.015(3) 0.012(3)
C22 0.058(4) 0.068(4) 0.043(3) 0.020(3) 0.005(3) 0.025(3)
C23 0.047(3) 0.065(4) 0.073(4) 0.028(3) 0.020(3) 0.026(3)
C24 0.079(4) 0.055(4) 0.058(4) 0.014(3) 0.018(3) 0.031(3)
C25 0.065(4) 0.050(3) 0.065(4) 0.026(3) 0.005(3) 0.016(3)
C26 0.096(5) 0.059(4) 0.101(5) 0.036(4) -0.003(4) 0.002(4)
C27 0.090(5) 0.120(6) 0.080(5) 0.060(4) 0.043(4) 0.039(4)
C28 0.082(5) 0.088(5) 0.054(4) 0.013(4) -0.010(3) 0.018(4)
C29 0.057(4) 0.117(6) 0.135(7) 0.062(5) 0.032(4) 0.037(4)
C30 0.139(7) 0.087(5) 0.090(5) 0.007(4) 0.030(5) 0.066(5)
Cl1 0.0700(10) 0.0849(11) 0.0601(9) 0.0270(8) 0.0366(8) 0.0208(8)
F1 0.156(5) 0.163(5) 0.108(3) 0.065(3) 0.057(3) 0.067(4)
F2 0.250(7) 0.246(7) 0.224(7) 0.181(6) 0.161(6) 0.161(6)
F3 0.264(8) 0.111(4) 0.215(7) 0.044(4) 0.096(6) 0.097(5)
F4 0.086(4) 0.277(8) 0.201(6) 0.132(6) -0.017(4) 0.002(4)
F5 0.379(10) 0.122(4) 0.116(4) 0.040(3) 0.077(5) 0.134(6)
F6 0.074(3) 0.230(7) 0.259(8) 0.081(6) -0.011(4) 0.007(4)
P1 0.0594(10) 0.0670(11) 0.0802(12) 0.0197(9) 0.0171(9) 0.0146(8)
Rh1 0.0436(2) 0.0470(3) 0.0410(2) 0.01204(19) 0.01474(19) 0.01122(19)
Se1 0.0451(3) 0.0483(3) 0.0586(4) 0.0134(3) 0.0137(3) 0.0061(2)
Se2 0.0479(3) 0.0490(3) 0.0402(3) 0.0095(2) 0.0089(2) 0.0092(2)

loop_
_atom_type_symbol
_atom_type_description
_atom_type_scat_dispersion_real
_atom_type_scat_dispersion_imag
_atom_type_scat_source
C C 0.0033 0.0016 'International Tables Vol C Tables 4.2.6.8 and 6.1.1.4'
H H 0.0000 0.0000 'International Tables Vol C Tables 4.2.6.8 and 6.1.1.4'
F F 0.0171 0.0103 'International Tables Vol C Tables 4.2.6.8 and 6.1.1.4'
P P 0.1023 0.0942 'International Tables Vol C Tables 4.2.6.8 and 6.1.1.4'
Cl Cl 0.1484 0.1585 'International Tables Vol C Tables 4.2.6.8 and 6.1.1.4'
Se Se -0.0929 2.2259 'International Tables Vol C Tables 4.2.6.8 and 6.1.1.4'
Rh Rh -1.1178 0.9187 'International Tables Vol C Tables 4.2.6.8 and 6.1.1.4'

loop_
_geom_angle_atom_site_label_1
_geom_angle_atom_site_label_2
_geom_angle_atom_site_label_3
_geom_angle
C2 C1 C6 121.0(6)
C2 C1 Se1 116.4(5)
C6 C1 Se1 122.5(4)
C1 C2 C3 117.8(7)
C1 C2 H2 121.1
C3 C2 H2 121.1
C4 C3 C2 121.5(7)
C4 C3 H3 119.3
C2 C3 H3 119.3
C3 C4 C5 119.7(7)
C3 C4 H4 120.1
C5 C4 H4 120.1
C4 C5 C6 120.4(7)
C4 C5 H5 119.8
C6 C5 H5 119.8
C5 C6 C1 119.5(6)
C5 C6 H6 120.2
C1 C6 H6 120.2
C8 C7 Se1 114.9(4)
C8 C7 H7A 108.5
Se1 C7 H7A 108.5
C8 C7 H7B 108.5
Se1 C7 H7B 108.5
H7A C7 H7B 107.5
C13 C8 C9 118.9(6)
C13 C8 C7 122.8(5)
C9 C8 C7 118.3(6)
C10 C9 C8 121.4(6)
C10 C9 H9 119.3
C8 C9 H9 119.3
C9 C10 C11 119.7(7)
C9 C10 H10 120.2
C11 C10 H10 120.2
C12 C11 C10 119.7(7)
C12 C11 H11 120.1
C10 C11 H11 120.1
C11 C12 C13 121.6(6)
C11 C12 H12 119.2
C13 C12 H12 119.2
C8 C13 C12 118.6(6)
C8 C13 C14 121.9(5)
C12 C13 C14 119.4(6)
C13 C14 Se2 110.1(4)
C13 C14 H14A 109.6
Se2 C14 H14A 109.6
C13 C14 H14B 109.6
Se2 C14 H14B 109.6
H14A C14 H14B 108.2
C20 C15 C16 120.3(6)
C20 C15 Se2 123.3(5)
C16 C15 Se2 116.4(5)
C15 C16 C17 118.9(8)
C15 C16 H16 120.6
C17 C16 H16 120.6
C18 C17 C16 120.2(9)
C18 C17 H17 119.9
C16 C17 H17 119.9
C17 C18 C19 122.4(8)
C17 C18 H18 118.8
C19 C18 H18 118.8
C18 C19 C20 118.1(8)
C18 C19 H19 121.0
C20 C19 H19 121.0
C15 C20 C19 120.2(7)
C15 C20 H20 119.9
C19 C20 H20 119.9
C25 C21 C22 107.8(5)
C25 C21 C27 125.7(6)
C22 C21 C27 126.1(5)
C25 C21 Rh1 71.6(3)
C22 C21 Rh1 71.6(3)
C27 C21 Rh1 128.0(4)
C23 C22 C21 108.6(5)
C23 C22 C28 125.0(6)
C21 C22 C28 126.2(5)
C23 C22 Rh1 70.1(3)
C21 C22 Rh1 70.2(3)
C28 C22 Rh1 129.5(4)
C22 C23 C24 107.1(5)
C22 C23 C29 126.0(6)
C24 C23 C29 126.8(6)
C22 C23 Rh1 72.2(3)
C24 C23 Rh1 70.7(3)
C29 C23 Rh1 124.9(4)
C25 C24 C23 108.6(5)
C25 C24 C30 126.3(6)
C23 C24 C30 125.0(6)
C25 C24 Rh1 71.9(3)
C23 C24 Rh1 70.5(3)
C30 C24 Rh1 125.6(5)
C24 C25 C21 107.8(5)
C24 C25 C26 127.1(6)
C21 C25 C26 124.7(6)
C24 C25 Rh1 70.3(3)
C21 C25 Rh1 70.4(3)
C26 C25 Rh1 129.9(4)
C25 C26 H26A 109.5
C25 C26 H26B 109.5
H26A C26 H26B 109.5
C25 C26 H26C 109.5
H26A C26 H26C 109.5
H26B C26 H26C 109.5
C21 C27 H27A 109.5
C21 C27 H27B 109.5
H27A C27 H27B 109.5
C21 C27 H27C 109.5
H27A C27 H27C 109.5
H27B C27 H27C 109.5
C22 C28 H28A 109.5
C22 C28 H28B 109.5
H28A C28 H28B 109.5
C22 C28 H28C 109.5
H28A C28 H28C 109.5
H28B C28 H28C 109.5
C23 C29 H29A 109.5
C23 C29 H29B 109.5
H29A C29 H29B 109.5
C23 C29 H29C 109.5
H29A C29 H29C 109.5
H29B C29 H29C 109.5
C24 C30 H30A 109.5
C24 C30 H30B 109.5
H30A C30 H30B 109.5
C24 C30 H30C 109.5
H30A C30 H30C 109.5
H30B C30 H30C 109.5
F4 P1 F2 89.2(4)
F4 P1 F5 93.8(5)
F2 P1 F5 90.7(3)
F4 P1 F6 178.7(4)
F2 P1 F6 92.1(4)
F5 P1 F6 86.0(4)
F4 P1 F3 89.7(4)
F2 P1 F3 90.2(4)
F5 P1 F3 176.4(5)
F6 P1 F3 90.5(4)
F4 P1 F1 90.2(3)
F2 P1 F1 179.3(4)
F5 P1 F1 89.1(3)
F6 P1 F1 88.6(4)
F3 P1 F1 90.0(3)
C23 Rh1 C24 38.7(2)
C23 Rh1 C21 64.2(2)
C24 Rh1 C21 63.6(2)
C23 Rh1 C25 64.2(2)
C24 Rh1 C25 37.8(2)
C21 Rh1 C25 38.0(2)
C23 Rh1 C22 37.7(2)
C24 Rh1 C22 63.4(2)
C21 Rh1 C22 38.2(2)
C25 Rh1 C22 63.4(2)
C23 Rh1 Cl1 95.70(16)
C24 Rh1 Cl1 94.87(17)
C21 Rh1 Cl1 157.70(16)
C25 Rh1 Cl1 126.13(17)
C22 Rh1 Cl1 128.47(16)
C23 Rh1 Se1 104.86(16)
C24 Rh1 Se1 143.41(17)
C21 Rh1 Se1 110.08(15)
C25 Rh1 Se1 148.02(16)
C22 Rh1 Se1 89.28(15)
Cl1 Rh1 Se1 83.32(5)
C23 Rh1 Se2 157.47(16)
C24 Rh1 Se2 119.93(17)
C21 Rh1 Se2 102.30(15)
C25 Rh1 Se2 93.89(15)
C22 Rh1 Se2 138.14(15)
Cl1 Rh1 Se2 93.39(5)
Se1 Rh1 Se2 96.64(2)
C1 Se1 C7 98.9(2)
C1 Se1 Rh1 112.27(18)
C7 Se1 Rh1 113.05(18)
C15 Se2 C14 96.8(2)
C15 Se2 Rh1 108.77(19)
C14 Se2 Rh1 108.84(18)

loop_
_geom_bond_atom_site_label_1
_geom_bond_atom_site_label_2
_geom_bond_distance
C1 C2 1.369(8)
C1 C6 1.371(8)
C1 Se1 1.922(5)
C2 C3 1.395(9)
C2 H2 0.9300
C3 C4 1.347(11)
C3 H3 0.9300
C4 C5 1.365(10)
C4 H4 0.9300
C5 C6 1.370(8)
C5 H5 0.9300
C6 H6 0.9300
C7 C8 1.485(8)
C7 Se1 1.994(5)
C7 H7A 0.9700
C7 H7B 0.9700
C8 C13 1.396(8)
C8 C9 1.398(8)
C9 C10 1.369(9)
C9 H9 0.9300
C10 C11 1.392(10)
C10 H10 0.9300
C11 C12 1.361(9)
C11 H11 0.9300
C12 C13 1.403(8)
C12 H12 0.9300
C13 C14 1.487(8)
C14 Se2 1.980(5)
C14 H14A 0.9700
C14 H14B 0.9700
C15 C20 1.352(8)
C15 C16 1.373(9)
C15 Se2 1.921(5)
C16 C17 1.394(10)
C16 H16 0.9300
C17 C18 1.324(12)
C17 H17 0.9300
C18 C19 1.354(11)
C18 H18 0.9300
C19 C20 1.405(9)
C19 H19 0.9300
C20 H20 0.9300
C21 C25 1.420(8)
C21 C22 1.429(7)
C21 C27 1.501(8)
C21 Rh1 2.173(5)
C22 C23 1.408(7)
C22 C28 1.479(8)
C22 Rh1 2.192(5)
C23 C24 1.437(8)
C23 C29 1.502(8)
C23 Rh1 2.164(5)
C24 C25 1.411(8)
C24 C30 1.504(8)
C24 Rh1 2.167(6)
C25 C26 1.507(8)
C25 Rh1 2.188(5)
C26 H26A 0.9600
C26 H26B 0.9600
C26 H26C 0.9600
C27 H27A 0.9600
C27 H27B 0.9600
C27 H27C 0.9600
C28 H28A 0.9600
C28 H28B 0.9600
C28 H28C 0.9600
C29 H29A 0.9600
C29 H29B 0.9600
C29 H29C 0.9600
C30 H30A 0.9600
C30 H30B 0.9600
C30 H30C 0.9600
Cl1 Rh1 2.4039(16)
F1 P1 1.580(5)
F2 P1 1.521(5)
F3 P1 1.550(5)
F4 P1 1.520(5)
F5 P1 1.524(5)
F6 P1 1.531(5)
Rh1 Se1 2.4874(11)
Rh1 Se2 2.4887(11)

loop_
_geom_torsion_atom_site_label_1
_geom_torsion_atom_site_label_2
_geom_torsion_atom_site_label_3
_geom_torsion_atom_site_label_4
_geom_torsion
C6 C1 C2 C3 0.8(10)
Se1 C1 C2 C3 178.3(5)
C1 C2 C3 C4 -0.4(11)
C2 C3 C4 C5 0.0(13)
C3 C4 C5 C6 0.1(12)
C4 C5 C6 C1 0.2(11)
C2 C1 C6 C5 -0.7(10)
Se1 C1 C6 C5 -178.1(5)
Se1 C7 C8 C13 -84.3(6)
Se1 C7 C8 C9 95.3(6)
C13 C8 C9 C10 1.3(9)
C7 C8 C9 C10 -178.4(6)
C8 C9 C10 C11 0.4(10)
C9 C10 C11 C12 -1.8(10)
C10 C11 C12 C13 1.4(10)
C9 C8 C13 C12 -1.6(8)
C7 C8 C13 C12 178.0(5)
C9 C8 C13 C14 179.2(5)
C7 C8 C13 C14 -1.1(8)
C11 C12 C13 C8 0.3(9)
C11 C12 C13 C14 179.5(6)
C8 C13 C14 Se2 92.3(6)
C12 C13 C14 Se2 -86.9(6)
C20 C15 C16 C17 1.1(11)
Se2 C15 C16 C17 178.8(7)
C15 C16 C17 C18 -0.2(14)
C16 C17 C18 C19 -0.3(16)
C17 C18 C19 C20 0.0(13)
C16 C15 C20 C19 -1.4(10)
Se2 C15 C20 C19 -179.0(5)
C18 C19 C20 C15 0.9(11)
C25 C21 C22 C23 3.1(6)
C27 C21 C22 C23 176.1(6)
Rh1 C21 C22 C23 -59.8(4)
C25 C21 C22 C28 -172.2(6)
C27 C21 C22 C28 0.9(10)
Rh1 C21 C22 C28 125.0(6)
C25 C21 C22 Rh1 62.9(4)
C27 C21 C22 Rh1 -124.1(6)
C21 C22 C23 C24 -2.7(6)
C28 C22 C23 C24 172.6(6)
Rh1 C22 C23 C24 -62.5(4)
C21 C22 C23 C29 -179.5(6)
C28 C22 C23 C29 -4.2(10)
Rh1 C22 C23 C29 120.7(6)
C21 C22 C23 Rh1 59.8(4)
C28 C22 C23 Rh1 -124.8(6)
C22 C23 C24 C25 1.3(6)
C29 C23 C24 C25 178.1(6)
Rh1 C23 C24 C25 -62.2(4)
C22 C23 C24 C30 -176.2(6)
C29 C23 C24 C30 0.6(10)
Rh1 C23 C24 C30 120.3(6)
C22 C23 C24 Rh1 63.5(4)
C29 C23 C24 Rh1 -119.7(6)
C23 C24 C25 C21 0.6(7)
C30 C24 C25 C21 178.0(6)
Rh1 C24 C25 C21 -60.7(4)
C23 C24 C25 C26 -173.0(6)
C30 C24 C25 C26 4.5(10)
Rh1 C24 C25 C26 125.7(6)
C23 C24 C25 Rh1 61.3(4)
C30 C24 C25 Rh1 -121.3(6)
C22 C21 C25 C24 -2.2(6)
C27 C21 C25 C24 -175.3(6)
Rh1 C21 C25 C24 60.6(4)
C22 C21 C25 C26 171.5(5)
C27 C21 C25 C26 -1.5(9)
Rh1 C21 C25 C26 -125.6(6)
C22 C21 C25 Rh1 -62.9(4)
C27 C21 C25 Rh1 124.1(6)
C22 C23 Rh1 C24 -116.1(5)
C29 C23 Rh1 C24 122.0(7)
C22 C23 Rh1 C21 -36.8(3)
C24 C23 Rh1 C21 79.3(4)
C29 C23 Rh1 C21 -158.7(6)
C22 C23 Rh1 C25 -79.2(4)
C24 C23 Rh1 C25 36.9(3)
C29 C23 Rh1 C25 158.9(6)
C24 C23 Rh1 C22 116.1(5)
C29 C23 Rh1 C22 -121.9(7)
C22 C23 Rh1 Cl1 153.2(3)
C24 C23 Rh1 Cl1 -90.7(3)
C29 C23 Rh1 Cl1 31.3(6)
C22 C23 Rh1 Se1 68.6(3)
C24 C23 Rh1 Se1 -175.3(3)
C29 C23 Rh1 Se1 -53.3(6)
C22 C23 Rh1 Se2 -93.5(5)
C24 C23 Rh1 Se2 22.6(6)
C29 C23 Rh1 Se2 144.6(4)
C25 C24 Rh1 C23 118.1(5)
C30 C24 Rh1 C23 -119.7(7)
C25 C24 Rh1 C21 37.3(3)
C23 C24 Rh1 C21 -80.9(3)
C30 C24 Rh1 C21 159.4(7)
C23 C24 Rh1 C25 -118.1(5)
C30 C24 Rh1 C25 122.1(7)
C25 C24 Rh1 C22 80.2(4)
C23 C24 Rh1 C22 -37.9(3)
C30 C24 Rh1 C22 -157.7(7)
C25 C24 Rh1 Cl1 -148.8(3)
C23 C24 Rh1 Cl1 93.0(3)
C30 C24 Rh1 Cl1 -26.7(6)
C25 C24 Rh1 Se1 125.8(3)
C23 C24 Rh1 Se1 7.7(5)
C30 C24 Rh1 Se1 -112.0(6)
C25 C24 Rh1 Se2 -52.1(4)
C23 C24 Rh1 Se2 -170.2(3)
C30 C24 Rh1 Se2 70.1(6)
C25 C21 Rh1 C23 -80.4(4)
C22 C21 Rh1 C23 36.3(3)
C27 C21 Rh1 C23 158.2(6)
C25 C21 Rh1 C24 -37.1(3)
C22 C21 Rh1 C24 79.7(4)
C27 C21 Rh1 C24 -158.5(6)
C22 C21 Rh1 C25 116.8(5)
C27 C21 Rh1 C25 -121.4(7)
C25 C21 Rh1 C22 -116.8(5)
C27 C21 Rh1 C22 121.8(7)
C25 C21 Rh1 Cl1 -53.3(6)
C22 C21 Rh1 Cl1 63.4(5)
C27 C21 Rh1 Cl1 -174.7(4)
C25 C21 Rh1 Se1 -177.7(3)
C22 C21 Rh1 Se1 -60.9(3)
C27 C21 Rh1 Se1 60.9(6)
C25 C21 Rh1 Se2 80.4(3)
C22 C21 Rh1 Se2 -162.8(3)
C27 C21 Rh1 Se2 -41.0(6)
C24 C25 Rh1 C23 -37.8(3)
C21 C25 Rh1 C23 80.4(4)
C26 C25 Rh1 C23 -160.3(7)
C21 C25 Rh1 C24 118.2(5)
C26 C25 Rh1 C24 -122.4(8)
C24 C25 Rh1 C21 -118.2(5)
C26 C25 Rh1 C21 119.4(8)
C24 C25 Rh1 C22 -80.0(4)
C21 C25 Rh1 C22 38.1(3)
C26 C25 Rh1 C22 157.5(7)
C24 C25 Rh1 Cl1 39.7(4)
C21 C25 Rh1 Cl1 157.9(3)
C26 C25 Rh1 Cl1 -82.8(6)
C24 C25 Rh1 Se1 -114.1(4)
C21 C25 Rh1 Se1 4.1(5)
C26 C25 Rh1 Se1 123.5(5)
C24 C25 Rh1 Se2 136.7(3)
C21 C25 Rh1 Se2 -105.1(3)
C26 C25 Rh1 Se2 14.3(6)
C21 C22 Rh1 C23 -119.4(5)
C28 C22 Rh1 C23 119.5(7)
C23 C22 Rh1 C24 39.0(3)
C21 C22 Rh1 C24 -80.4(4)
C28 C22 Rh1 C24 158.5(6)
C23 C22 Rh1 C21 119.4(5)
C28 C22 Rh1 C21 -121.1(7)
C23 C22 Rh1 C25 81.4(4)
C21 C22 Rh1 C25 -37.9(3)
C28 C22 Rh1 C25 -159.0(6)
C23 C22 Rh1 Cl1 -34.9(4)
C21 C22 Rh1 Cl1 -154.3(3)
C28 C22 Rh1 Cl1 84.6(6)
C23 C22 Rh1 Se1 -115.8(3)
C21 C22 Rh1 Se1 124.8(3)
C28 C22 Rh1 Se1 3.7(5)
C23 C22 Rh1 Se2 145.0(3)
C21 C22 Rh1 Se2 25.6(4)
C28 C22 Rh1 Se2 -95.5(6)
C2 C1 Se1 C7 -95.0(5)
C6 C1 Se1 C7 82.6(5)
C2 C1 Se1 Rh1 145.6(4)
C6 C1 Se1 Rh1 -36.9(6)
C8 C7 Se1 C1 -38.0(5)
C8 C7 Se1 Rh1 80.9(5)
C23 Rh1 Se1 C1 -103.4(2)
C24 Rh1 Se1 C1 -108.4(3)
C21 Rh1 Se1 C1 -35.9(2)
C25 Rh1 Se1 C1 -38.6(3)
C22 Rh1 Se1 C1 -68.7(2)
Cl1 Rh1 Se1 C1 162.43(19)
Se2 Rh1 Se1 C1 69.77(19)
C23 Rh1 Se1 C7 145.8(2)
C24 Rh1 Se1 C7 140.8(3)
C21 Rh1 Se1 C7 -146.8(2)
C25 Rh1 Se1 C7 -149.4(3)
C22 Rh1 Se1 C7 -179.5(2)
Cl1 Rh1 Se1 C7 51.61(19)
Se2 Rh1 Se1 C7 -41.05(18)
C20 C15 Se2 C14 83.2(6)
C16 C15 Se2 C14 -94.4(6)
C20 C15 Se2 Rh1 -29.4(6)
C16 C15 Se2 Rh1 153.0(5)
C13 C14 Se2 C15 155.1(4)
C13 C14 Se2 Rh1 -92.4(4)
C23 Rh1 Se2 C15 -47.8(4)
C24 Rh1 Se2 C15 -31.6(3)
C21 Rh1 Se2 C15 -98.1(2)
C25 Rh1 Se2 C15 -60.6(2)
C22 Rh1 Se2 C15 -114.0(3)
Cl1 Rh1 Se2 C15 65.96(19)
Se1 Rh1 Se2 C15 149.62(18)
C23 Rh1 Se2 C14 -152.1(4)
C24 Rh1 Se2 C14 -136.0(3)
C21 Rh1 Se2 C14 157.6(2)
C25 Rh1 Se2 C14 -165.0(2)
C22 Rh1 Se2 C14 141.7(3)
Cl1 Rh1 Se2 C14 -38.38(18)
Se1 Rh1 Se2 C14 45.28(18)
